data_7037361
loop_
_publ_author_name
'Livingstone, Zoe'
'Hern\'an-G\'omez, Alberto'
'Baillie, Sharon E.'
'Armstrong, David R.'
'Carrella, Luca M.'
'Clegg, William'
'Harrington, Ross W.'
'Kennedy, Alan R.'
'Rentschler, Eva'
'Hevia, Eva'

_publ_section_title
;
 Assessing the reactivity of sodium alkyl-magnesiates towards quinoxaline:
 single electron transfer (SET) vs. nucleophilic alkylation processes.
;
_journal_issue 14
_journal_name_full 'Dalton transactions (Cambridge, England : 2003)'
_journal_page_first 6175
_journal_page_last 6182
_journal_paper_doi 10.1039/c5dt04044b
_journal_volume 45
_journal_year 2016
_chemical_formula_moiety 'C57 H86 Mg N3 Na O4 Si,0.7 C4 H8 O'
_chemical_formula_sum 'C59.8 H91.6 Mg N3 Na O4.7 Si'
_chemical_formula_weight 1003.15
_chemical_name_systematic
;
 ?
;
_chemical_properties_physical Air-sensitive
_space_group_crystal_system orthorhombic
_space_group_IT_number 33
_space_group_name_Hall 'P 2c -2n'
_space_group_name_H-M_alt 'P n a 21'
_symmetry_space_group_name_Hall 'P 2c -2n'
_symmetry_space_group_name_H-M 'P n a 21'
_atom_sites_solution_hydrogens geom
_atom_sites_solution_primary direct
_atom_sites_solution_secondary difmap
_audit_creation_method SHELXL-2014/7
_audit_update_record
;
2015-10-14 deposited with the CCDC.
2015-11-18 downloaded from the CCDC.
;
_cell_angle_alpha 90
_cell_angle_beta 90
_cell_angle_gamma 90
_cell_formula_units_Z 4
_cell_length_a 24.4651(11)
_cell_length_b 10.8289(4)
_cell_length_c 22.8846(10)
_cell_measurement_reflns_used 7254
_cell_measurement_temperature 123(2)
_cell_measurement_theta_max 29.62
_cell_measurement_theta_min 2.71
_cell_volume 6062.8(4)
_computing_cell_refinement 'Oxford Diffraction CrysAlisPro'
_computing_data_collection 'Oxford Diffraction CrysAlisPro'
_computing_data_reduction 'Oxford Diffraction CrysAlisPro'
_computing_molecular_graphics 'Bruker SHELXTL'
_computing_publication_material SHELXL-2014/7
_computing_structure_refinement 'SHELXL-2014/7 (Sheldrick, 2014)'
_computing_structure_solution SHELXS
_diffrn_ambient_temperature 123(2)
_diffrn_measured_fraction_theta_full 0.998
_diffrn_measured_fraction_theta_max 0.968
_diffrn_measurement_device_type 'Oxford Diffraction Gemini S'
_diffrn_measurement_method '\w scans'
_diffrn_radiation_type MoK\a
_diffrn_radiation_wavelength 0.71073
_diffrn_reflns_av_R_equivalents 0.0416
_diffrn_reflns_av_unetI/netI 0.0638
_diffrn_reflns_Laue_measured_fraction_full 0.998
_diffrn_reflns_Laue_measured_fraction_max 0.968
_diffrn_reflns_limit_h_max 23
_diffrn_reflns_limit_h_min -32
_diffrn_reflns_limit_k_max 12
_diffrn_reflns_limit_k_min -13
_diffrn_reflns_limit_l_max 30
_diffrn_reflns_limit_l_min -29
_diffrn_reflns_number 21243
_diffrn_reflns_point_group_measured_fraction_full 0.811
_diffrn_reflns_point_group_measured_fraction_max 0.766
_diffrn_reflns_theta_full 25.242
_diffrn_reflns_theta_max 28.000
_diffrn_reflns_theta_min 2.720
_diffrn_source 'fine-focus sealed tube'
_exptl_absorpt_coefficient_mu 0.102
_exptl_absorpt_correction_T_max 1.00000
_exptl_absorpt_correction_T_min 0.59927
_exptl_absorpt_correction_type multi-scan
_exptl_absorpt_process_details
;
CrysAlisPro, Agilent Technologies,
Version 1.171.34.46 (release 25-11-2010 CrysAlis171 .NET)
(compiled Nov 25 2010,17:55:46)
Empirical absorption correction using spherical harmonics,
 implemented in SCALE3 ABSPACK scaling algorithm.
;
_exptl_crystal_colour colourless
_exptl_crystal_density_diffrn 1.099
_exptl_crystal_density_method 'not measured'
_exptl_crystal_description plate
_exptl_crystal_F_000 2184
_exptl_crystal_recrystallization_method 'Re-crystallisation from solvent: THF'
_exptl_crystal_size_max 0.400
_exptl_crystal_size_mid 0.200
_exptl_crystal_size_min 0.050
_refine_diff_density_max 0.415
_refine_diff_density_min -0.234
_refine_diff_density_rms 0.051
_refine_ls_abs_structure_details
;
 Flack x determined using 2111 quotients [(I+)-(I-)]/[(I+)+(I-)]
 (Parsons, Flack and Wagner, Acta Cryst. B69 (2013) 249-259).
;
_refine_ls_abs_structure_Flack 0.03(11)
_refine_ls_extinction_method none
_refine_ls_goodness_of_fit_ref 1.033
_refine_ls_hydrogen_treatment constr
_refine_ls_matrix_type full
_refine_ls_number_parameters 684
_refine_ls_number_reflns 11240
_refine_ls_number_restraints 102
_refine_ls_restrained_S_all 1.033
_refine_ls_R_factor_all 0.0922
_refine_ls_R_factor_gt 0.0670
_refine_ls_shift/su_max 0.000
_refine_ls_shift/su_mean 0.000
_refine_ls_structure_factor_coef Fsqd
_refine_ls_weighting_details 'w=1/[\s^2^(Fo^2^)+(0.0832P)^2^+0.7430P] where P=(Fo^2^+2Fc^2^)/3'
_refine_ls_weighting_scheme calc
_refine_ls_wR_factor_gt 0.1502
_refine_ls_wR_factor_ref 0.1677
_reflns_Friedel_coverage 0.545
_reflns_Friedel_fraction_full 0.614
_reflns_Friedel_fraction_max 0.554
_reflns_number_gt 8326
_reflns_number_total 11240
_reflns_threshold_expression 'I > 2\s(I)'
_cod_data_source_file c5dt04044b2.cif
_cod_data_source_block sbzl2
_cod_depositor_comments 'Adding full bibliography for 7037359--7037362.cif.'
_cod_database_code 7037361
_shelx_shelxl_version_number 2014/7
_shelx_space_group_comment
;
The symmetry employed for this shelxl refinement is uniquely defined
by the following loop, which should always be used as a source of
symmetry information in preference to the above space-group names.
They are only intended as comments.
;
_shelx_estimated_absorpt_t_min 0.960
_shelx_estimated_absorpt_t_max 0.995

loop_
_space_group_symop_operation_xyz
'x, y, z'
'-x, -y, z+1/2'
'-x+1/2, y+1/2, z+1/2'
'x+1/2, -y+1/2, z'

loop_
_atom_site_label
_atom_site_type_symbol
_atom_site_fract_x
_atom_site_fract_y
_atom_site_fract_z
_atom_site_U_iso_or_equiv
_atom_site_adp_type
_atom_site_occupancy
_atom_site_site_symmetry_order
_atom_site_calc_flag
_atom_site_refinement_flags_posn
_atom_site_refinement_flags_adp
_atom_site_refinement_flags_occupancy
_atom_site_disorder_assembly
_atom_site_disorder_group
Na Na -0.33231(9) -0.4936(2) -0.75101(9) 0.0553(6) Uani 1 1 d . . . . .
Mg Mg -0.41778(6) -0.54988(12) -0.89797(6) 0.0283(3) Uani 1 1 d . . . . .
Si Si -0.42956(5) -0.50677(9) -1.01236(5) 0.0266(2) Uani 1 1 d . . . . .
N1 N -0.47560(14) -0.4959(3) -0.95658(16) 0.0285(8) Uani 1 1 d . . . . .
N2 N -0.37284(14) -0.5368(3) -0.97176(15) 0.0302(8) Uani 1 1 d . . . . .
N3 N -0.42743(15) -0.6699(3) -0.82325(16) 0.0327(8) Uani 1 1 d . . . . .
O1 O -0.39068(12) -0.5633(2) -0.81864(13) 0.0323(7) Uani 1 1 d . . . . .
O2 O -0.24153(17) -0.5142(5) -0.77533(18) 0.0705(12) Uani 1 1 d D . . . .
O3 O -0.35459(18) -0.3027(4) -0.71754(19) 0.0703(12) Uani 1 1 d D U . . .
O4 O -0.31869(19) -0.5718(4) -0.65729(17) 0.0706(12) Uani 1 1 d . . . . .
C37 C -0.3945(2) -0.7860(4) -0.8202(2) 0.0415(11) Uani 1 1 d . . . . .
C41 C -0.4735(2) -0.6539(5) -0.7813(2) 0.0417(11) Uani 1 1 d . . . . .
C43 C -0.5063(2) -0.5423(5) -0.8011(3) 0.0578(15) Uani 1 1 d . . . . .
H43A H -0.5170 -0.5528 -0.8421 0.087 Uiso 1 1 calc R U . . .
H43B H -0.4840 -0.4676 -0.7972 0.087 Uiso 1 1 calc R U . . .
H43C H -0.5392 -0.5344 -0.7769 0.087 Uiso 1 1 calc R U . . .
C40 C -0.5100(3) -0.7680(6) -0.7863(3) 0.0634(17) Uani 1 1 d . . . . .
H40A H -0.5392 -0.7627 -0.7564 0.076 Uiso 1 1 calc R U . . .
H40B H -0.5277 -0.7681 -0.8252 0.076 Uiso 1 1 calc R U . . .
C39 C -0.4793(3) -0.8886(5) -0.7782(3) 0.073(2) Uani 1 1 d . . . . .
H39A H -0.4635 -0.8926 -0.7385 0.088 Uiso 1 1 calc R U . . .
H39B H -0.5046 -0.9593 -0.7832 0.088 Uiso 1 1 calc R U . . .
C42 C -0.4562(2) -0.6326(5) -0.7172(2) 0.0466(12) Uani 1 1 d . . . . .
H42A H -0.4294 -0.5655 -0.7155 0.070 Uiso 1 1 calc R U . . .
H42B H -0.4400 -0.7084 -0.7016 0.070 Uiso 1 1 calc R U . . .
H42C H -0.4884 -0.6103 -0.6939 0.070 Uiso 1 1 calc R U . . .
C38 C -0.4344(3) -0.8942(5) -0.8235(3) 0.0627(16) Uani 1 1 d . . . . .
H38A H -0.4512 -0.8958 -0.8629 0.075 Uiso 1 1 calc R U . . .
H38B H -0.4138 -0.9722 -0.8184 0.075 Uiso 1 1 calc R U . . .
C45 C -0.3584(3) -0.7895(5) -0.8754(3) 0.0589(16) Uani 1 1 d . . . . .
H45A H -0.3335 -0.7185 -0.8753 0.088 Uiso 1 1 calc R U . . .
H45B H -0.3816 -0.7862 -0.9103 0.088 Uiso 1 1 calc R U . . .
H45C H -0.3370 -0.8661 -0.8758 0.088 Uiso 1 1 calc R U . . .
C44 C -0.3578(3) -0.7985(5) -0.7665(3) 0.0587(16) Uani 1 1 d . . . . .
H44A H -0.3674 -0.8738 -0.7451 0.088 Uiso 1 1 d R U . . .
H44B H -0.3627 -0.7266 -0.7410 0.088 Uiso 1 1 d R U . . .
H44C H -0.3196 -0.8031 -0.7791 0.088 Uiso 1 1 d R U . . .
C52 C -0.3412(3) -0.1211(7) -0.6644(4) 0.0811(19) Uani 1 1 d D U . . .
H52A H -0.3447 -0.1120 -0.6215 0.097 Uiso 1 1 calc R U . A 1
H52B H -0.3195 -0.0516 -0.6802 0.097 Uiso 1 1 calc R U . A 1
C58 C -0.2197(3) -0.5583(6) -0.8297(3) 0.0698(17) Uani 1 1 d . . . . .
H58A H -0.2460 -0.5449 -0.8620 0.084 Uiso 1 1 calc R U . B 1
H58B H -0.2110 -0.6474 -0.8273 0.084 Uiso 1 1 calc R U . B 1
C54 C -0.3511(3) -0.5790(7) -0.6061(3) 0.079(2) Uani 1 1 d . . . . .
H54A H -0.3884 -0.5476 -0.6137 0.095 Uiso 1 1 calc R U . . .
H54B H -0.3346 -0.5299 -0.5742 0.095 Uiso 1 1 calc R U . . .
C55 C -0.3527(3) -0.7155(8) -0.5900(3) 0.089(2) Uani 1 1 d . . . . .
H55A H -0.3833 -0.7590 -0.6093 0.106 Uiso 1 1 calc R U . . .
H55B H -0.3550 -0.7278 -0.5472 0.106 Uiso 1 1 calc R U . . .
C57 C -0.2740(3) -0.6468(9) -0.6450(3) 0.093(2) Uani 1 1 d . . . . .
H57A H -0.2476 -0.6030 -0.6196 0.112 Uiso 1 1 calc R U . . .
H57B H -0.2552 -0.6716 -0.6814 0.112 Uiso 1 1 calc R U . . .
C50 C -0.4083(4) -0.2636(12) -0.7070(6) 0.068(2) Uani 0.627(10) 1 d D U P C 1
H50A H -0.4254 -0.3075 -0.6737 0.081 Uiso 0.627(10) 1 calc R U P C 1
H50B H -0.4318 -0.2706 -0.7421 0.081 Uiso 0.627(10) 1 calc R U P C 1
C51 C -0.3941(6) -0.1302(19) -0.6924(8) 0.084(3) Uani 0.627(10) 1 d . U P C 1
H51A H -0.3938 -0.0807 -0.7288 0.101 Uiso 0.627(10) 1 calc R U P C 1
H51B H -0.4224 -0.0957 -0.6662 0.101 Uiso 0.627(10) 1 calc R U P C 1
C56 C -0.2967(4) -0.7564(8) -0.6146(4) 0.096(3) Uani 1 1 d . . . . .
H56A H -0.2721 -0.7828 -0.5826 0.115 Uiso 1 1 calc R U . . .
H56B H -0.3012 -0.8260 -0.6422 0.115 Uiso 1 1 calc R U . . .
C53 C -0.3175(3) -0.2411(7) -0.6804(4) 0.091(2) Uani 1 1 d . U . . .
H53A H -0.2822 -0.2289 -0.7006 0.110 Uiso 1 1 calc R U . . .
H53B H -0.3109 -0.2910 -0.6448 0.110 Uiso 1 1 calc R U . . .
C59 C -0.1668(5) -0.4802(13) -0.8391(6) 0.071(3) Uani 0.627(10) 1 d . . P C 1
H59A H -0.1405 -0.5228 -0.8651 0.085 Uiso 0.627(10) 1 calc R U P C 1
H59B H -0.1752 -0.3975 -0.8552 0.085 Uiso 0.627(10) 1 calc R U P C 1
C61 C -0.1965(9) -0.4611(17) -0.7415(9) 0.078(5) Uani 0.627(10) 1 d . . P C 1
H61A H -0.1918 -0.5064 -0.7043 0.094 Uiso 0.627(10) 1 calc R U P C 1
H61B H -0.2039 -0.3733 -0.7326 0.094 Uiso 0.627(10) 1 calc R U P C 1
C60 C -0.1463(5) -0.4727(15) -0.7783(7) 0.077(4) Uani 0.627(10) 1 d . . P C 1
H60A H -0.1223 -0.3999 -0.7732 0.092 Uiso 0.627(10) 1 calc R U P C 1
H60B H -0.1256 -0.5480 -0.7678 0.092 Uiso 0.627(10) 1 calc R U P C 1
C25 C -0.57419(18) -0.5416(5) -0.9550(2) 0.0373(10) Uani 1 1 d . . . . .
C30 C -0.52995(18) -0.4575(4) -0.95103(18) 0.0323(10) Uani 1 1 d . . . . .
C1 C -0.42444(18) -0.3671(4) -1.06207(18) 0.0314(9) Uani 1 1 d . . . . .
C13 C -0.31710(18) -0.5153(4) -0.98058(19) 0.0338(10) Uani 1 1 d . . . . .
C31 C -0.4963(3) -0.2379(4) -0.9308(2) 0.0509(14) Uani 1 1 d . . . . .
H31 H -0.4649 -0.2685 -0.9547 0.061 Uiso 1 1 calc R U . . .
C8 C -0.44544(18) -0.7588(4) -1.0473(2) 0.0334(10) Uani 1 1 d . . . . .
H8 H -0.4416 -0.7757 -1.0068 0.040 Uiso 1 1 calc R U . . .
C7 C -0.44392(17) -0.6361(4) -1.0666(2) 0.0298(9) Uani 1 1 d . . . . .
C2 C -0.3755(2) -0.3395(5) -1.0904(2) 0.0488(13) Uani 1 1 d . . . . .
H2 H -0.3443 -0.3894 -1.0831 0.059 Uiso 1 1 calc R U . . .
C5 C -0.4649(2) -0.1937(4) -1.1135(2) 0.0447(13) Uani 1 1 d . . . . .
H5 H -0.4960 -0.1436 -1.1212 0.054 Uiso 1 1 calc R U . . .
C29 C -0.5418(2) -0.3325(4) -0.9366(2) 0.0414(12) Uani 1 1 d . . . . .
C12 C -0.4507(2) -0.6179(4) -1.1266(2) 0.0393(11) Uani 1 1 d . . . . .
H12 H -0.4508 -0.5358 -1.1413 0.047 Uiso 1 1 calc R U . . .
C4 C -0.4162(2) -0.1686(4) -1.1404(2) 0.0505(14) Uani 1 1 d . . . . .
H4 H -0.4135 -0.1013 -1.1668 0.061 Uiso 1 1 calc R U . . .
C34 C -0.56499(19) -0.6754(4) -0.9710(2) 0.0426(12) Uani 1 1 d . . . . .
H34 H -0.5251 -0.6936 -0.9663 0.051 Uiso 1 1 calc R U . . .
C9 C -0.4525(2) -0.8568(4) -1.0862(2) 0.0440(12) Uani 1 1 d . . . . .
H9 H -0.4532 -0.9393 -1.0721 0.053 Uiso 1 1 calc R U . . .
C6 C -0.4690(2) -0.2925(4) -1.0748(2) 0.0351(10) Uani 1 1 d . . . . .
H6 H -0.5032 -0.3092 -1.0567 0.042 Uiso 1 1 calc R U . . .
C10 C -0.4585(2) -0.8340(5) -1.1451(2) 0.0523(14) Uani 1 1 d . . . . .
H10 H -0.4635 -0.9006 -1.1715 0.063 Uiso 1 1 calc R U . . .
C17 C -0.2262(2) -0.5859(5) -1.0066(3) 0.0498(13) Uani 1 1 d . . . . .
H17 H -0.2031 -0.6491 -1.0214 0.060 Uiso 1 1 calc R U . . .
C19 C -0.3284(2) -0.2980(4) -0.9376(2) 0.0482(13) Uani 1 1 d . . . . .
H19 H -0.3674 -0.3183 -0.9466 0.058 Uiso 1 1 calc R U . . .
C28 C -0.5952(3) -0.2976(5) -0.9250(2) 0.0582(16) Uani 1 1 d . . . . .
H28 H -0.6028 -0.2144 -0.9147 0.070 Uiso 1 1 calc R U . . .
C22 C -0.3046(2) -0.7288(4) -1.0244(3) 0.0455(12) Uani 1 1 d . . . . .
H22 H -0.3422 -0.7380 -1.0077 0.055 Uiso 1 1 calc R U . . .
C18 C -0.28165(18) -0.6078(4) -1.0027(2) 0.0390(11) Uani 1 1 d . . . . .
C14 C -0.2931(2) -0.4006(4) -0.9633(2) 0.0413(11) Uani 1 1 d . . . . .
C11 C -0.4572(2) -0.7145(5) -1.1654(2) 0.0480(13) Uani 1 1 d . . . . .
H11 H -0.4608 -0.6984 -1.2060 0.058 Uiso 1 1 calc R U . . .
C3 C -0.3713(2) -0.2405(5) -1.1292(3) 0.0562(15) Uani 1 1 d . . . . .
H3 H -0.3374 -0.2230 -1.1478 0.067 Uiso 1 1 calc R U . . .
C23 C -0.3102(3) -0.7246(6) -1.0910(3) 0.0672(17) Uani 1 1 d . . . . .
H23A H -0.2739 -0.7163 -1.1087 0.101 Uiso 1 1 calc R U . . .
H23B H -0.3329 -0.6538 -1.1022 0.101 Uiso 1 1 calc R U . . .
H23C H -0.3274 -0.8010 -1.1048 0.101 Uiso 1 1 calc R U . . .
C35 C -0.5802(2) -0.6973(6) -1.0353(3) 0.0557(15) Uani 1 1 d . . . . .
H35A H -0.5577 -0.6440 -1.0603 0.083 Uiso 1 1 calc R U . . .
H35B H -0.6189 -0.6778 -1.0412 0.083 Uiso 1 1 calc R U . . .
H35C H -0.5735 -0.7839 -1.0454 0.083 Uiso 1 1 calc R U . . .
C15 C -0.2370(2) -0.3845(5) -0.9685(3) 0.0590(15) Uani 1 1 d . . . . .
H15 H -0.2216 -0.3079 -0.9569 0.071 Uiso 1 1 calc R U . . .
C26 C -0.6271(2) -0.5005(5) -0.9431(3) 0.0524(14) Uani 1 1 d . . . . .
H26 H -0.6565 -0.5574 -0.9455 0.063 Uiso 1 1 calc R U . . .
C16 C -0.2032(2) -0.4747(6) -0.9896(3) 0.0627(17) Uani 1 1 d . . . . .
H16 H -0.1649 -0.4614 -0.9926 0.075 Uiso 1 1 calc R U . . .
C27 C -0.6375(2) -0.3822(6) -0.9282(3) 0.0648(17) Uani 1 1 d . . . . .
H27 H -0.6739 -0.3570 -0.9199 0.078 Uiso 1 1 calc R U . . .
C33 C -0.5108(3) -0.1079(5) -0.9536(3) 0.074(2) Uani 1 1 d . . . . .
H33A H -0.5403 -0.0730 -0.9299 0.112 Uiso 1 1 calc R U . . .
H33B H -0.5226 -0.1136 -0.9944 0.112 Uiso 1 1 calc R U . . .
H33C H -0.4785 -0.0545 -0.9510 0.112 Uiso 1 1 calc R U . . .
C24 C -0.2707(3) -0.8415(5) -1.0048(4) 0.082(2) Uani 1 1 d . . . . .
H24A H -0.2630 -0.8352 -0.9629 0.123 Uiso 1 1 calc R U . . .
H24B H -0.2363 -0.8436 -1.0266 0.123 Uiso 1 1 calc R U . . .
H24C H -0.2914 -0.9173 -1.0125 0.123 Uiso 1 1 calc R U . . .
C21 C -0.3227(3) -0.2940(5) -0.8706(3) 0.0666(17) Uani 1 1 d . . . . .
H21A H -0.2850 -0.2732 -0.8602 0.100 Uiso 1 1 calc R U . . .
H21B H -0.3320 -0.3750 -0.8543 0.100 Uiso 1 1 calc R U . . .
H21C H -0.3475 -0.2314 -0.8547 0.100 Uiso 1 1 calc R U . . .
C36 C -0.5967(2) -0.7650(6) -0.9319(3) 0.0626(16) Uani 1 1 d . . . . .
H36A H -0.6359 -0.7577 -0.9401 0.094 Uiso 1 1 calc R U . . .
H36B H -0.5899 -0.7449 -0.8908 0.094 Uiso 1 1 calc R U . . .
H36C H -0.5847 -0.8497 -0.9398 0.094 Uiso 1 1 calc R U . . .
C32 C -0.4760(3) -0.2285(5) -0.8675(3) 0.0673(19) Uani 1 1 d . . . . .
H32A H -0.4627 -0.3094 -0.8545 0.101 Uiso 1 1 calc R U . . .
H32B H -0.5062 -0.2019 -0.8422 0.101 Uiso 1 1 calc R U . . .
H32C H -0.4462 -0.1682 -0.8653 0.101 Uiso 1 1 calc R U . . .
C20 C -0.3165(3) -0.1702(5) -0.9636(3) 0.0660(17) Uani 1 1 d . . . . .
H20A H -0.3159 -0.1758 -1.0063 0.099 Uiso 1 1 calc R U . . .
H20B H -0.2809 -0.1410 -0.9496 0.099 Uiso 1 1 calc R U . . .
H20C H -0.3450 -0.1121 -0.9514 0.099 Uiso 1 1 calc R U . . .
O1S O -0.2092(3) -0.1415(7) -0.7870(4) 0.061(2) Uani 0.5 1 d . . P D 1
C1S C -0.2350(5) -0.0356(9) -0.7994(7) 0.059(3) Uani 0.5 1 d . . P D 1
H1S1 H -0.2747 -0.0458 -0.7922 0.070 Uiso 0.5 1 calc R U P D 1
H1S2 H -0.2300 -0.0159 -0.8413 0.070 Uiso 0.5 1 calc R U P D 1
C2S C -0.2140(6) 0.0684(12) -0.7635(6) 0.070 Uiso 0.5 1 d . U P D 1
H2S1 H -0.2152 0.1471 -0.7854 0.070 Uiso 0.5 1 calc R U P D 1
H2S2 H -0.2354 0.0775 -0.7270 0.070 Uiso 0.5 1 calc R U P D 1
C3S C -0.1571(6) 0.0315(14) -0.7509(8) 0.070 Uiso 0.5 1 d . U P D 1
H3S1 H -0.1474 0.0482 -0.7096 0.070 Uiso 0.5 1 calc R U P D 1
H3S2 H -0.1310 0.0751 -0.7767 0.070 Uiso 0.5 1 calc R U P D 1
C4S C -0.1578(5) -0.1079(12) -0.7636(6) 0.060(3) Uani 0.5 1 d . . P D 1
H4S1 H -0.1285 -0.1288 -0.7917 0.072 Uiso 0.5 1 calc R U P D 1
H4S2 H -0.1511 -0.1545 -0.7270 0.072 Uiso 0.5 1 calc R U P D 1
O2S O -0.1564(9) -0.020(3) -0.7436(12) 0.107(10) Uiso 0.2 1 d D U P E 2
C5S C -0.1620(11) 0.073(3) -0.7892(13) 0.074(8) Uiso 0.2 1 d D U P E 2
H5S1 H -0.1337 0.0626 -0.8197 0.089 Uiso 0.2 1 calc R U P E 2
H5S2 H -0.1592 0.1574 -0.7727 0.089 Uiso 0.2 1 calc R U P E 2
C6S C -0.2184(11) 0.050(4) -0.8134(12) 0.096(10) Uiso 0.2 1 d D U P E 2
H6S1 H -0.2174 -0.0098 -0.8462 0.115 Uiso 0.2 1 calc R U P E 2
H6S2 H -0.2360 0.1271 -0.8265 0.115 Uiso 0.2 1 calc R U P E 2
C7S C -0.2471(8) -0.004(3) -0.7606(11) 0.047(6) Uiso 0.2 1 d D U P E 2
H7S1 H -0.2572 -0.0915 -0.7676 0.057 Uiso 0.2 1 calc R U P E 2
H7S2 H -0.2806 0.0433 -0.7514 0.057 Uiso 0.2 1 calc R U P E 2
C8S C -0.2056(10) 0.006(3) -0.7116(10) 0.076(8) Uiso 0.2 1 d D U P E 2
H8S1 H -0.2050 0.0901 -0.6944 0.091 Uiso 0.2 1 calc R U P E 2
H8S2 H -0.2123 -0.0554 -0.6804 0.091 Uiso 0.2 1 calc R U P E 2
C60A C -0.1584(10) -0.416(3) -0.7943(12) 0.077(4) Uani 0.373(10) 1 d . . P C 2
H60C H -0.1236 -0.4026 -0.7732 0.092 Uiso 0.373(10) 1 calc R U P C 2
H60D H -0.1632 -0.3506 -0.8239 0.092 Uiso 0.373(10) 1 calc R U P C 2
C59A C -0.1597(9) -0.546(2) -0.8230(11) 0.071(3) Uani 0.373(10) 1 d . . P C 2
H59C H -0.1405 -0.5472 -0.8610 0.085 Uiso 0.373(10) 1 calc R U P C 2
H59D H -0.1443 -0.6102 -0.7970 0.085 Uiso 0.373(10) 1 calc R U P C 2
C61A C -0.2058(17) -0.420(3) -0.7529(17) 0.078(5) Uani 0.373(10) 1 d D . P C 2
H61C H -0.1934 -0.4416 -0.7130 0.094 Uiso 0.373(10) 1 calc R U P C 2
H61D H -0.2246 -0.3395 -0.7517 0.094 Uiso 0.373(10) 1 calc R U P C 2
C50A C -0.3985(7) -0.2141(17) -0.7242(9) 0.068(2) Uani 0.373(10) 1 d D U P C 2
H50C H -0.4336 -0.2596 -0.7267 0.081 Uiso 0.373(10) 1 calc R U P C 2
H50D H -0.3934 -0.1698 -0.7616 0.081 Uiso 0.373(10) 1 calc R U P C 2
C51A C -0.4027(6) -0.119(3) -0.6750(14) 0.084(3) Uani 0.373(10) 1 d D U P C 2
H51C H -0.4163 -0.0378 -0.6883 0.101 Uiso 0.373(10) 1 calc R U P C 2
H51D H -0.4241 -0.1488 -0.6411 0.101 Uiso 0.373(10) 1 calc R U P C 2

loop_
_atom_site_aniso_label
_atom_site_aniso_U_11
_atom_site_aniso_U_22
_atom_site_aniso_U_33
_atom_site_aniso_U_23
_atom_site_aniso_U_13
_atom_site_aniso_U_12
Na 0.0542(13) 0.0724(14) 0.0392(10) 0.0005(11) -0.0130(10) -0.0153(10)
Mg 0.0336(8) 0.0232(6) 0.0280(6) 0.0008(6) -0.0028(6) 0.0002(6)
Si 0.0336(6) 0.0179(5) 0.0283(5) 0.0010(5) -0.0020(5) 0.0009(4)
N1 0.0312(19) 0.0220(18) 0.0324(17) -0.0042(15) -0.0036(15) 0.0034(13)
N2 0.033(2) 0.0234(16) 0.0343(19) 0.0019(15) 0.0005(15) -0.0010(14)
N3 0.044(2) 0.0242(17) 0.0295(18) 0.0016(15) -0.0084(17) -0.0038(15)
O1 0.0384(17) 0.0282(15) 0.0304(15) -0.0016(13) -0.0017(13) -0.0056(12)
O2 0.051(2) 0.114(4) 0.046(2) 0.007(2) -0.0016(19) -0.014(2)
O3 0.070(3) 0.084(3) 0.057(2) -0.014(2) -0.020(2) -0.007(2)
O4 0.084(3) 0.085(3) 0.043(2) 0.005(2) -0.012(2) -0.001(3)
C37 0.067(3) 0.023(2) 0.035(2) 0.0015(19) -0.007(2) 0.003(2)
C41 0.038(3) 0.049(3) 0.037(2) 0.014(2) -0.002(2) -0.007(2)
C43 0.046(3) 0.072(4) 0.056(3) 0.016(3) 0.010(3) 0.012(3)
C40 0.058(4) 0.075(4) 0.057(3) 0.018(3) -0.015(3) -0.032(3)
C39 0.103(5) 0.054(4) 0.062(4) 0.010(3) -0.009(4) -0.043(4)
C42 0.050(3) 0.049(3) 0.041(3) 0.002(2) 0.003(2) -0.001(2)
C38 0.104(5) 0.034(3) 0.050(3) 0.002(3) -0.012(3) -0.017(3)
C45 0.087(4) 0.036(3) 0.053(3) 0.004(2) 0.010(3) 0.029(3)
C44 0.081(4) 0.048(3) 0.048(3) 0.004(3) -0.011(3) 0.029(3)
C52 0.098(5) 0.070(4) 0.075(4) -0.016(4) -0.002(4) -0.015(4)
C58 0.072(4) 0.058(4) 0.080(5) -0.011(4) -0.008(4) 0.001(3)
C54 0.112(6) 0.086(5) 0.039(3) -0.019(3) -0.017(3) 0.028(4)
C55 0.100(6) 0.118(7) 0.048(4) 0.028(4) -0.006(4) -0.020(5)
C57 0.093(6) 0.130(7) 0.057(4) 0.023(5) -0.008(4) 0.014(5)
C50 0.062(5) 0.080(6) 0.061(6) 0.009(5) -0.005(4) -0.014(4)
C51 0.100(5) 0.060(4) 0.092(9) 0.016(5) 0.000(6) 0.002(4)
C56 0.111(7) 0.093(5) 0.083(5) 0.026(5) -0.011(5) 0.024(5)
C53 0.084(5) 0.081(5) 0.109(6) -0.016(4) -0.036(4) -0.013(4)
C59 0.073(6) 0.071(8) 0.068(7) 0.004(6) 0.001(5) 0.004(7)
C61 0.055(9) 0.137(13) 0.043(9) 0.003(8) -0.015(5) -0.011(10)
C60 0.048(7) 0.103(12) 0.080(9) 0.007(8) -0.008(6) -0.002(7)
C25 0.030(2) 0.043(3) 0.039(2) 0.005(2) -0.0047(19) 0.0081(19)
C30 0.043(3) 0.032(2) 0.0219(18) -0.0003(17) -0.0058(18) 0.0158(19)
C1 0.044(3) 0.023(2) 0.027(2) -0.0019(17) -0.0042(19) -0.0012(18)
C13 0.037(3) 0.032(2) 0.032(2) 0.0141(19) -0.0018(19) -0.0055(18)
C31 0.085(4) 0.022(2) 0.046(3) -0.008(2) -0.007(3) 0.009(2)
C8 0.040(3) 0.027(2) 0.033(2) -0.0055(18) -0.0008(19) 0.0015(18)
C7 0.033(2) 0.0208(19) 0.036(2) -0.0023(18) -0.0008(18) 0.0015(16)
C2 0.058(3) 0.043(3) 0.046(3) 0.016(2) -0.002(3) -0.002(2)
C5 0.074(4) 0.023(2) 0.036(2) -0.002(2) -0.019(3) 0.007(2)
C29 0.061(3) 0.033(2) 0.030(2) -0.005(2) -0.005(2) 0.017(2)
C12 0.052(3) 0.032(2) 0.034(2) 0.000(2) -0.001(2) 0.002(2)
C4 0.083(4) 0.027(2) 0.041(3) 0.010(2) -0.007(3) -0.007(3)
C34 0.031(3) 0.035(3) 0.062(3) 0.002(2) -0.008(2) -0.0059(19)
C9 0.057(3) 0.025(2) 0.051(3) -0.009(2) 0.003(2) 0.002(2)
C6 0.048(3) 0.027(2) 0.031(2) 0.0003(18) -0.007(2) 0.0006(19)
C10 0.071(4) 0.038(3) 0.048(3) -0.018(2) -0.008(3) 0.005(3)
C17 0.035(3) 0.058(3) 0.057(3) 0.019(3) 0.010(2) 0.003(2)
C19 0.059(3) 0.033(3) 0.053(3) 0.006(2) -0.009(3) -0.015(2)
C28 0.072(4) 0.053(3) 0.049(3) 0.001(3) 0.006(3) 0.042(3)
C22 0.035(3) 0.037(2) 0.064(3) 0.003(2) 0.013(2) 0.0076(19)
C18 0.034(2) 0.041(2) 0.042(3) 0.017(2) 0.003(2) 0.0002(19)
C14 0.048(3) 0.034(3) 0.042(3) 0.013(2) -0.004(2) -0.010(2)
C11 0.066(4) 0.043(3) 0.034(3) -0.007(2) -0.001(2) 0.001(2)
C3 0.059(4) 0.049(3) 0.061(3) 0.023(3) 0.009(3) -0.007(3)
C23 0.054(4) 0.087(4) 0.060(4) -0.021(3) 0.021(3) -0.008(3)
C35 0.045(3) 0.055(3) 0.066(4) -0.011(3) -0.008(3) -0.002(2)
C15 0.058(4) 0.053(3) 0.066(4) 0.017(3) -0.004(3) -0.028(3)
C26 0.034(3) 0.062(4) 0.061(4) 0.005(3) -0.004(2) 0.011(2)
C16 0.034(3) 0.081(4) 0.073(4) 0.026(3) 0.001(3) -0.017(3)
C27 0.041(3) 0.081(5) 0.072(4) 0.009(3) 0.011(3) 0.027(3)
C33 0.137(6) 0.028(3) 0.059(4) -0.001(3) -0.001(4) 0.020(3)
C24 0.058(4) 0.047(3) 0.141(7) 0.010(4) 0.027(4) 0.021(3)
C21 0.086(5) 0.046(3) 0.068(4) 0.001(3) -0.008(3) -0.013(3)
C36 0.046(3) 0.060(4) 0.082(4) 0.007(3) -0.008(3) -0.013(3)
C32 0.114(6) 0.036(3) 0.052(3) -0.010(3) -0.017(3) -0.002(3)
C20 0.081(4) 0.035(3) 0.082(5) 0.014(3) -0.008(4) -0.011(3)
O1S 0.041(4) 0.062(5) 0.080(6) 0.007(4) -0.006(4) -0.008(4)
C1S 0.045(6) 0.035(6) 0.096(10) 0.000(6) -0.023(6) -0.008(5)
C4S 0.049(7) 0.072(8) 0.060(7) -0.028(6) -0.015(5) -0.004(6)
C60A 0.048(7) 0.103(12) 0.080(9) 0.007(8) -0.008(6) -0.002(7)
C59A 0.073(6) 0.071(8) 0.068(7) 0.004(6) 0.001(5) 0.004(7)
C61A 0.055(9) 0.137(13) 0.043(9) 0.003(8) -0.015(5) -0.011(10)
C50A 0.062(5) 0.080(6) 0.061(6) 0.009(5) -0.005(4) -0.014(4)
C51A 0.100(5) 0.060(4) 0.092(9) 0.016(5) 0.000(6) 0.002(4)

loop_
_atom_type_symbol
_atom_type_description
_atom_type_scat_dispersion_real
_atom_type_scat_dispersion_imag
_atom_type_scat_source
C C 0.0033 0.0016 'International Tables Vol C Tables 4.2.6.8 and 6.1.1.4'
H H 0.0000 0.0000 'International Tables Vol C Tables 4.2.6.8 and 6.1.1.4'
Mg Mg 0.0486 0.0363 'International Tables Vol C Tables 4.2.6.8 and 6.1.1.4'
N N 0.0061 0.0033 'International Tables Vol C Tables 4.2.6.8 and 6.1.1.4'
Na Na 0.0362 0.0249 'International Tables Vol C Tables 4.2.6.8 and 6.1.1.4'
O O 0.0106 0.0060 'International Tables Vol C Tables 4.2.6.8 and 6.1.1.4'
Si Si 0.0817 0.0704 'International Tables Vol C Tables 4.2.6.8 and 6.1.1.4'

loop_
_geom_angle_atom_site_label_1
_geom_angle_atom_site_label_2
_geom_angle_atom_site_label_3
_geom_angle
O1 Na O3 112.77(16)
O1 Na O2 114.61(16)
O3 Na O2 113.66(19)
O1 Na O4 127.30(17)
O3 Na O4 93.11(18)
O2 Na O4 92.84(18)
O1 Na H44B 63.8
O3 Na H44B 140.6
O2 Na H44B 101.6
O4 Na H44B 67.3
O1 Mg N2 127.02(15)
O1 Mg N1 151.23(15)
N2 Mg N1 78.88(15)
O1 Mg N3 41.50(12)
N2 Mg N3 139.76(15)
N1 Mg N3 128.20(16)
N2 Si N1 98.21(17)
N2 Si C1 115.23(18)
N1 Si C1 115.92(18)
N2 Si C7 111.47(18)
N1 Si C7 114.62(18)
C1 Si C7 101.99(19)
C30 N1 Si 135.7(3)
C30 N1 Mg 133.3(3)
Si N1 Mg 90.82(16)
C13 N2 Si 133.2(3)
C13 N2 Mg 131.5(3)
Si N2 Mg 91.50(17)
O1 N3 C41 109.0(3)
O1 N3 C37 109.2(3)
C41 N3 C37 118.4(4)
O1 N3 Mg 61.10(17)
C41 N3 Mg 121.5(3)
C37 N3 Mg 118.9(3)
N3 O1 Mg 77.40(19)
N3 O1 Na 134.9(2)
Mg O1 Na 147.28(16)
C61A O2 C58 109(2)
C58 O2 C61 108.0(12)
C61A O2 Na 116(2)
C58 O2 Na 126.9(4)
C61 O2 Na 124.1(11)
C50 O3 C53 110.9(7)
C53 O3 C50A 103.1(9)
C50 O3 Na 123.9(6)
C53 O3 Na 118.7(4)
C50A O3 Na 138.2(8)
C57 O4 C54 103.9(5)
C57 O4 Na 120.7(4)
C54 O4 Na 134.5(4)
N3 C37 C38 107.4(4)
N3 C37 C44 115.4(4)
C38 C37 C44 110.3(4)
N3 C37 C45 107.0(4)
C38 C37 C45 107.9(5)
C44 C37 C45 108.6(5)
N3 C41 C43 107.4(4)
N3 C41 C40 107.5(4)
C43 C41 C40 108.2(4)
N3 C41 C42 114.9(4)
C43 C41 C42 108.0(5)
C40 C41 C42 110.6(4)
C41 C43 H43A 109.5
C41 C43 H43B 109.5
H43A C43 H43B 109.5
C41 C43 H43C 109.5
H43A C43 H43C 109.5
H43B C43 H43C 109.5
C39 C40 C41 113.4(5)
C39 C40 H40A 108.9
C41 C40 H40A 108.9
C39 C40 H40B 108.9
C41 C40 H40B 108.9
H40A C40 H40B 107.7
C38 C39 C40 108.2(5)
C38 C39 H39A 110.1
C40 C39 H39A 110.1
C38 C39 H39B 110.1
C40 C39 H39B 110.1
H39A C39 H39B 108.4
C41 C42 H42A 109.5
C41 C42 H42B 109.5
H42A C42 H42B 109.5
C41 C42 H42C 109.5
H42A C42 H42C 109.5
H42B C42 H42C 109.5
C39 C38 C37 113.6(5)
C39 C38 H38A 108.9
C37 C38 H38A 108.9
C39 C38 H38B 108.9
C37 C38 H38B 108.9
H38A C38 H38B 107.7
C37 C45 H45A 109.5
C37 C45 H45B 109.5
H45A C45 H45B 109.5
C37 C45 H45C 109.5
H45A C45 H45C 109.5
H45B C45 H45C 109.5
C37 C44 H44A 109.6
C37 C44 H44B 109.6
H44A C44 H44B 109.5
C37 C44 H44C 109.2
H44A C44 H44C 109.5
H44B C44 H44C 109.5
C51 C52 C53 100.4(9)
C53 C52 C51A 111.2(12)
C51 C52 H52A 111.7
C53 C52 H52A 111.7
C51 C52 H52B 111.7
C53 C52 H52B 111.7
H52A C52 H52B 109.5
O2 C58 C59A 104.3(10)
O2 C58 C59 104.3(6)
O2 C58 H58A 110.9
C59 C58 H58A 110.9
O2 C58 H58B 110.9
C59 C58 H58B 110.9
H58A C58 H58B 108.9
O4 C54 C55 105.6(5)
O4 C54 H54A 110.6
C55 C54 H54A 110.6
O4 C54 H54B 110.6
C55 C54 H54B 110.6
H54A C54 H54B 108.8
C54 C55 C56 99.6(6)
C54 C55 H55A 111.8
C56 C55 H55A 111.8
C54 C55 H55B 111.8
C56 C55 H55B 111.8
H55A C55 H55B 109.6
O4 C57 C56 105.6(7)
O4 C57 H57A 110.6
C56 C57 H57A 110.6
O4 C57 H57B 110.6
C56 C57 H57B 110.6
H57A C57 H57B 108.8
O3 C50 C51 96.3(9)
O3 C50 H50A 112.5
C51 C50 H50A 112.5
O3 C50 H50B 112.5
C51 C50 H50B 112.5
H50A C50 H50B 110.0
C52 C51 C50 111.5(13)
C52 C51 H51A 109.3
C50 C51 H51A 109.3
C52 C51 H51B 109.3
C50 C51 H51B 109.3
H51A C51 H51B 108.0
C57 C56 C55 105.8(6)
C57 C56 H56A 110.6
C55 C56 H56A 110.6
C57 C56 H56B 110.6
C55 C56 H56B 110.6
H56A C56 H56B 108.7
O3 C53 C52 108.4(6)
O3 C53 H53A 110.0
C52 C53 H53A 110.0
O3 C53 H53B 110.0
C52 C53 H53B 110.0
H53A C53 H53B 108.4
C60 C59 C58 100.4(10)
C60 C59 H59A 111.7
C58 C59 H59A 111.7
C60 C59 H59B 111.7
C58 C59 H59B 111.7
H59A C59 H59B 109.5
O2 C61 C60 106.8(15)
O2 C61 H61A 110.4
C60 C61 H61A 110.4
O2 C61 H61B 110.4
C60 C61 H61B 110.4
H61A C61 H61B 108.6
C59 C60 C61 104.8(10)
C59 C60 H60A 110.8
C61 C60 H60A 110.8
C59 C60 H60B 110.8
C61 C60 H60B 110.8
H60A C60 H60B 108.9
C26 C25 C30 119.4(5)
C26 C25 C34 119.4(5)
C30 C25 C34 121.2(4)
N1 C30 C25 122.0(4)
N1 C30 C29 119.8(4)
C25 C30 C29 118.1(4)
C6 C1 C2 116.9(4)
C6 C1 Si 122.5(3)
C2 C1 Si 120.4(3)
N2 C13 C18 122.1(4)
N2 C13 C14 120.3(4)
C18 C13 C14 117.5(4)
C29 C31 C32 111.4(5)
C29 C31 C33 114.7(5)
C32 C31 C33 109.5(4)
C29 C31 H31 106.9
C32 C31 H31 106.9
C33 C31 H31 106.9
C9 C8 C7 121.6(4)
C9 C8 H8 119.2
C7 C8 H8 119.2
C12 C7 C8 116.2(4)
C12 C7 Si 124.0(3)
C8 C7 Si 119.8(3)
C1 C2 C3 121.6(5)
C1 C2 H2 119.2
C3 C2 H2 119.2
C4 C5 C6 120.1(5)
C4 C5 H5 120.0
C6 C5 H5 120.0
C28 C29 C30 119.8(5)
C28 C29 C31 119.3(5)
C30 C29 C31 120.9(4)
C11 C12 C7 122.6(4)
C11 C12 H12 118.7
C7 C12 H12 118.7
C5 C4 C3 120.2(5)
C5 C4 H4 119.9
C3 C4 H4 119.9
C25 C34 C36 113.0(5)
C25 C34 C35 110.1(4)
C36 C34 C35 109.8(4)
C25 C34 H34 107.9
C36 C34 H34 107.9
C35 C34 H34 107.9
C10 C9 C8 120.0(5)
C10 C9 H9 120.0
C8 C9 H9 120.0
C1 C6 C5 121.6(5)
C1 C6 H6 119.2
C5 C6 H6 119.2
C11 C10 C9 119.9(5)
C11 C10 H10 120.1
C9 C10 H10 120.1
C18 C17 C16 122.1(5)
C18 C17 H17 119.0
C16 C17 H17 119.0
C14 C19 C20 113.6(5)
C14 C19 C21 110.7(5)
C20 C19 C21 110.1(5)
C14 C19 H19 107.4
C20 C19 H19 107.4
C21 C19 H19 107.4
C29 C28 C27 120.9(5)
C29 C28 H28 119.5
C27 C28 H28 119.5
C18 C22 C23 109.6(4)
C18 C22 C24 113.0(5)
C23 C22 C24 111.2(5)
C18 C22 H22 107.6
C23 C22 H22 107.6
C24 C22 H22 107.6
C17 C18 C13 120.2(4)
C17 C18 C22 119.6(4)
C13 C18 C22 120.2(4)
C15 C14 C13 119.4(5)
C15 C14 C19 120.0(5)
C13 C14 C19 120.5(4)
C10 C11 C12 119.8(5)
C10 C11 H11 120.1
C12 C11 H11 120.1
C4 C3 C2 119.6(5)
C4 C3 H3 120.2
C2 C3 H3 120.2
C22 C23 H23A 109.5
C22 C23 H23B 109.5
H23A C23 H23B 109.5
C22 C23 H23C 109.5
H23A C23 H23C 109.5
H23B C23 H23C 109.5
C34 C35 H35A 109.5
C34 C35 H35B 109.5
H35A C35 H35B 109.5
C34 C35 H35C 109.5
H35A C35 H35C 109.5
H35B C35 H35C 109.5
C16 C15 C14 122.5(5)
C16 C15 H15 118.7
C14 C15 H15 118.7
C27 C26 C25 121.8(6)
C27 C26 H26 119.1
C25 C26 H26 119.1
C15 C16 C17 118.3(5)
C15 C16 H16 120.9
C17 C16 H16 120.9
C26 C27 C28 120.0(5)
C26 C27 H27 120.0
C28 C27 H27 120.0
C31 C33 H33A 109.5
C31 C33 H33B 109.5
H33A C33 H33B 109.5
C31 C33 H33C 109.5
H33A C33 H33C 109.5
H33B C33 H33C 109.5
C22 C24 H24A 109.5
C22 C24 H24B 109.5
H24A C24 H24B 109.5
C22 C24 H24C 109.5
H24A C24 H24C 109.5
H24B C24 H24C 109.5
C19 C21 H21A 109.5
C19 C21 H21B 109.5
H21A C21 H21B 109.5
C19 C21 H21C 109.5
H21A C21 H21C 109.5
H21B C21 H21C 109.5
C34 C36 H36A 109.5
C34 C36 H36B 109.5
H36A C36 H36B 109.5
C34 C36 H36C 109.5
H36A C36 H36C 109.5
H36B C36 H36C 109.5
C31 C32 H32A 109.5
C31 C32 H32B 109.5
H32A C32 H32B 109.5
C31 C32 H32C 109.5
H32A C32 H32C 109.5
H32B C32 H32C 109.5
C19 C20 H20A 109.5
C19 C20 H20B 109.5
H20A C20 H20B 109.5
C19 C20 H20C 109.5
H20A C20 H20C 109.5
H20B C20 H20C 109.5
C1S O1S C4S 106.2(9)
O1S C1S C2S 111.6(10)
O1S C1S H1S1 109.3
C2S C1S H1S1 109.3
O1S C1S H1S2 109.3
C2S C1S H1S2 109.3
H1S1 C1S H1S2 108.0
C3S C2S C1S 103.2(11)
C3S C2S H2S1 111.1
C1S C2S H2S1 111.1
C3S C2S H2S2 111.1
C1S C2S H2S2 111.1
H2S1 C2S H2S2 109.1
C2S C3S C4S 102.6(11)
C2S C3S H3S1 111.3
C4S C3S H3S1 111.3
C2S C3S H3S2 111.3
C4S C3S H3S2 111.3
H3S1 C3S H3S2 109.2
O1S C4S C3S 109.5(10)
O1S C4S H4S1 109.8
C3S C4S H4S1 109.8
O1S C4S H4S2 109.8
C3S C4S H4S2 109.8
H4S1 C4S H4S2 108.2
C8S O2S C5S 98.6(14)
O2S C5S C6S 103.3(15)
O2S C5S H5S1 111.1
C6S C5S H5S1 111.1
O2S C5S H5S2 111.1
C6S C5S H5S2 111.1
H5S1 C5S H5S2 109.1
C5S C6S C7S 101.4(16)
C5S C6S H6S1 111.5
C7S C6S H6S1 111.5
C5S C6S H6S2 111.5
C7S C6S H6S2 111.5
H6S1 C6S H6S2 109.3
C6S C7S C8S 104.5(17)
C6S C7S H7S1 110.9
C8S C7S H7S1 110.9
C6S C7S H7S2 110.9
C8S C7S H7S2 110.9
H7S1 C7S H7S2 108.9
O2S C8S C7S 99.6(14)
O2S C8S H8S1 111.8
C7S C8S H8S1 111.8
O2S C8S H8S2 111.8
C7S C8S H8S2 111.8
H8S1 C8S H8S2 109.6
C61A C60A C59A 103(2)
C61A C60A H60C 111.1
C59A C60A H60C 111.1
C61A C60A H60D 111.1
C59A C60A H60D 111.1
H60C C60A H60D 109.1
C58 C59A C60A 98.4(16)
C58 C59A H59C 112.1
C60A C59A H59C 112.1
C58 C59A H59D 112.1
C60A C59A H59D 112.1
H59C C59A H59D 109.7
O2 C61A C60A 105(3)
O2 C61A H61C 110.7
C60A C61A H61C 110.7
O2 C61A H61D 110.7
C60A C61A H61D 110.7
H61C C61A H61D 108.8
O3 C50A C51A 114.7(16)
O3 C50A H50C 108.6
C51A C50A H50C 108.6
O3 C50A H50D 108.6
C51A C50A H50D 108.6
H50C C50A H50D 107.6
C52 C51A C50A 92.4(12)
C52 C51A H51C 113.2
C50A C51A H51C 113.2
C52 C51A H51D 113.2
C50A C51A H51D 113.2
H51C C51A H51D 110.6

loop_
_geom_bond_atom_site_label_1
_geom_bond_atom_site_label_2
_geom_bond_distance
Na O1 2.237(3)
Na O3 2.271(5)
Na O2 2.300(5)
Na O4 2.330(5)
Na H44B 2.6402
Mg O1 1.938(3)
Mg N2 2.020(4)
Mg N1 2.035(4)
Mg N3 2.160(4)
Si N2 1.701(4)
Si N1 1.707(4)
Si C1 1.897(4)
Si C7 1.904(4)
N1 C30 1.399(5)
N2 C13 1.398(6)
N3 O1 1.467(4)
N3 C41 1.491(6)
N3 C37 1.495(6)
O2 C61A 1.434(13)
O2 C58 1.436(8)
O2 C61 1.463(13)
O3 C50 1.402(9)
O3 C53 1.411(8)
O3 C50A 1.449(11)
O4 C57 1.391(8)
O4 C54 1.416(8)
C37 C38 1.527(7)
C37 C44 1.529(7)
C37 C45 1.542(8)
C41 C43 1.520(7)
C41 C40 1.528(7)
C41 C42 1.545(7)
C43 H43A 0.980
C43 H43B 0.980
C43 H43C 0.980
C40 C39 1.518(9)
C40 H40A 0.990
C40 H40B 0.990
C39 C38 1.512(9)
C39 H39A 0.990
C39 H39B 0.990
C42 H42A 0.980
C42 H42B 0.980
C42 H42C 0.980
C38 H38A 0.990
C38 H38B 0.990
C45 H45A 0.980
C45 H45B 0.980
C45 H45C 0.980
C44 H44A 0.980
C44 H44B 0.980
C44 H44C 0.980
C52 C51 1.447(17)
C52 C53 1.469(10)
C52 C51A 1.524(12)
C52 H52A 0.990
C52 H52B 0.990
C58 C59A 1.48(2)
C58 C59 1.561(14)
C58 H58A 0.990
C58 H58B 0.990
C54 C55 1.524(10)
C54 H54A 0.990
C54 H54B 0.990
C55 C56 1.547(11)
C55 H55A 0.990
C55 H55B 0.990
C57 C56 1.482(11)
C57 H57A 0.990
C57 H57B 0.990
C50 C51 1.52(2)
C50 H50A 0.990
C50 H50B 0.990
C51 H51A 0.990
C51 H51B 0.990
C56 H56A 0.990
C56 H56B 0.990
C53 H53A 0.990
C53 H53B 0.990
C59 C60 1.48(2)
C59 H59A 0.990
C59 H59B 0.990
C61 C60 1.49(3)
C61 H61A 0.990
C61 H61B 0.990
C60 H60A 0.990
C60 H60B 0.990
C25 C26 1.395(7)
C25 C30 1.417(7)
C25 C34 1.512(7)
C30 C29 1.423(6)
C1 C6 1.388(6)
C1 C2 1.393(7)
C13 C18 1.418(6)
C13 C14 1.429(6)
C31 C29 1.519(8)
C31 C32 1.534(7)
C31 C33 1.544(7)
C31 H31 1.000
C8 C9 1.396(6)
C8 C7 1.401(6)
C8 H8 0.950
C7 C12 1.398(6)
C2 C3 1.397(7)
C2 H2 0.950
C5 C4 1.369(8)
C5 C6 1.392(6)
C5 H5 0.950
C29 C28 1.385(8)
C12 C11 1.381(7)
C12 H12 0.950
C4 C3 1.371(8)
C4 H4 0.950
C34 C36 1.530(8)
C34 C35 1.536(8)
C34 H34 1.000
C9 C10 1.377(7)
C9 H9 0.950
C6 H6 0.950
C10 C11 1.376(7)
C10 H10 0.950
C17 C18 1.380(6)
C17 C16 1.384(8)
C17 H17 0.950
C19 C14 1.525(7)
C19 C20 1.535(7)
C19 C21 1.539(8)
C19 H19 1.000
C28 C27 1.385(9)
C28 H28 0.950
C22 C18 1.510(7)
C22 C23 1.530(8)
C22 C24 1.543(7)
C22 H22 1.000
C14 C15 1.388(7)
C11 H11 0.950
C3 H3 0.950
C23 H23A 0.980
C23 H23B 0.980
C23 H23C 0.980
C35 H35A 0.980
C35 H35B 0.980
C35 H35C 0.980
C15 C16 1.369(9)
C15 H15 0.950
C26 C27 1.350(9)
C26 H26 0.950
C16 H16 0.950
C27 H27 0.950
C33 H33A 0.980
C33 H33B 0.980
C33 H33C 0.980
C24 H24A 0.980
C24 H24B 0.980
C24 H24C 0.980
C21 H21A 0.980
C21 H21B 0.980
C21 H21C 0.980
C36 H36A 0.980
C36 H36B 0.980
C36 H36C 0.980
C32 H32A 0.980
C32 H32B 0.980
C32 H32C 0.980
C20 H20A 0.980
C20 H20B 0.980
C20 H20C 0.980
O1S C1S 1.340(12)
O1S C4S 1.414(12)
C1S C2S 1.486(16)
C1S H1S1 0.990
C1S H1S2 0.990
C2S C3S 1.477(19)
C2S H2S1 0.990
C2S H2S2 0.990
C3S C4S 1.538(19)
C3S H3S1 0.990
C3S H3S2 0.990
C4S H4S1 0.990
C4S H4S2 0.990
O2S C8S 1.438(12)
O2S C5S 1.458(12)
C5S C6S 1.508(13)
C5S H5S1 0.990
C5S H5S2 0.990
C6S C7S 1.513(13)
C6S H6S1 0.990
C6S H6S2 0.990
C7S C8S 1.519(12)
C7S H7S1 0.990
C7S H7S2 0.990
C8S H8S1 0.990
C8S H8S2 0.990
C60A C61A 1.50(6)
C60A C59A 1.55(4)
C60A H60C 0.990
C60A H60D 0.990
C59A H59C 0.990
C59A H59D 0.990
C61A H61C 0.990
C61A H61D 0.990
C50A C51A 1.529(12)
C50A H50C 0.990
C50A H50D 0.990
C51A H51C 0.990
C51A H51D 0.990

loop_
_geom_torsion_atom_site_label_1
_geom_torsion_atom_site_label_2
_geom_torsion_atom_site_label_3
_geom_torsion_atom_site_label_4
_geom_torsion
N2 Si N1 C30 169.7(4)
C1 Si N1 C30 46.4(5)
C7 Si N1 C30 -72.0(4)
Mg Si N1 C30 176.0(5)
N2 Si N1 Mg -6.22(16)
C1 Si N1 Mg -129.52(17)
C7 Si N1 Mg 112.00(18)
N1 Si N2 C13 -153.0(4)
C1 Si N2 C13 -29.2(5)
C7 Si N2 C13 86.4(4)
Mg Si N2 C13 -159.3(5)
N1 Si N2 Mg 6.27(16)
C1 Si N2 Mg 130.07(17)
C7 Si N2 Mg -114.33(18)
C41 N3 O1 Mg -116.1(3)
C37 N3 O1 Mg 113.1(3)
C41 N3 O1 Na 69.7(4)
C37 N3 O1 Na -61.0(4)
Mg N3 O1 Na -174.1(3)
O1 N3 C37 C38 178.5(4)
C41 N3 C37 C38 53.0(5)
Mg N3 C37 C38 -114.6(4)
O1 N3 C37 C44 55.0(5)
C41 N3 C37 C44 -70.5(6)
Mg N3 C37 C44 121.9(4)
O1 N3 C37 C45 -65.9(5)
C41 N3 C37 C45 168.6(4)
Mg N3 C37 C45 1.0(5)
O1 N3 C41 C43 65.2(5)
C37 N3 C41 C43 -169.3(4)
Mg N3 C41 C43 -2.0(5)
O1 N3 C41 C40 -178.6(4)
C37 N3 C41 C40 -53.0(5)
Mg N3 C41 C40 114.3(4)
O1 N3 C41 C42 -55.0(5)
C37 N3 C41 C42 70.5(5)
Mg N3 C41 C42 -122.2(4)
N3 C41 C40 C39 53.9(6)
C43 C41 C40 C39 169.6(5)
C42 C41 C40 C39 -72.3(6)
C41 C40 C39 C38 -57.8(7)
C40 C39 C38 C37 57.9(7)
N3 C37 C38 C39 -54.1(6)
C44 C37 C38 C39 72.5(6)
C45 C37 C38 C39 -169.0(5)
C61A O2 C58 C59A 31.4(18)
Na O2 C58 C59A 177.0(10)
C61 O2 C58 C59 -24.2(11)
Na O2 C58 C59 144.8(6)
C57 O4 C54 C55 -45.1(7)
Na O4 C54 C55 124.0(5)
O4 C54 C55 C56 29.5(7)
C54 O4 C57 C56 41.0(8)
Na O4 C57 C56 -129.9(6)
C53 O3 C50 C51 34.3(12)
Na O3 C50 C51 -174.6(8)
C53 C52 C51 C50 18.1(15)
O3 C50 C51 C52 -32.4(15)
O4 C57 C56 C55 -21.3(9)
C54 C55 C56 C57 -5.1(8)
C50 O3 C53 C52 -26.7(10)
C50A O3 C53 C52 2.2(12)
Na O3 C53 C52 -179.5(5)
C51 C52 C53 O3 3.9(12)
C51A C52 C53 O3 18.7(18)
O2 C58 C59 C60 37.9(12)
C58 O2 C61 C60 1.1(13)
Na O2 C61 C60 -168.3(8)
C58 C59 C60 C61 -36.9(14)
O2 C61 C60 C59 23.9(15)
Si N1 C30 C25 93.2(5)
Mg N1 C30 C25 -92.3(5)
Si N1 C30 C29 -91.7(5)
Mg N1 C30 C29 82.8(5)
C26 C25 C30 N1 173.3(5)
C34 C25 C30 N1 -5.7(7)
C26 C25 C30 C29 -1.9(7)
C34 C25 C30 C29 179.1(4)
N2 Si C1 C6 -146.7(3)
N1 Si C1 C6 -32.8(4)
C7 Si C1 C6 92.4(4)
Mg Si C1 C6 -90.4(4)
N2 Si C1 C2 37.2(4)
N1 Si C1 C2 151.1(4)
C7 Si C1 C2 -83.7(4)
Mg Si C1 C2 93.5(4)
Si N2 C13 C18 -97.0(5)
Mg N2 C13 C18 111.2(4)
Si N2 C13 C14 87.6(5)
Mg N2 C13 C14 -64.2(5)
C9 C8 C7 C12 0.9(7)
C9 C8 C7 Si -176.0(4)
C6 C1 C2 C3 0.8(7)
Si C1 C2 C3 177.1(4)
N1 C30 C29 C28 -173.1(4)
C25 C30 C29 C28 2.2(7)
N1 C30 C29 C31 3.8(6)
C25 C30 C29 C31 179.1(4)
C32 C31 C29 C28 84.8(6)
C33 C31 C29 C28 -40.2(7)
C32 C31 C29 C30 -92.1(6)
C33 C31 C29 C30 142.8(5)
C8 C7 C12 C11 -1.6(7)
Si C7 C12 C11 175.3(4)
C6 C5 C4 C3 -0.2(8)
C26 C25 C34 C36 -44.2(7)
C30 C25 C34 C36 134.8(5)
C26 C25 C34 C35 79.0(6)
C30 C25 C34 C35 -102.0(5)
C7 C8 C9 C10 -0.3(8)
C2 C1 C6 C5 -0.8(6)
Si C1 C6 C5 -177.1(3)
C4 C5 C6 C1 0.5(7)
C8 C9 C10 C11 0.3(8)
C30 C29 C28 C27 -1.1(8)
C31 C29 C28 C27 -178.1(5)
C16 C17 C18 C13 -0.2(8)
C16 C17 C18 C22 177.2(5)
N2 C13 C18 C17 -175.1(4)
C14 C13 C18 C17 0.4(7)
N2 C13 C18 C22 7.5(7)
C14 C13 C18 C22 -177.0(4)
C23 C22 C18 C17 -79.6(6)
C24 C22 C18 C17 45.0(7)
C23 C22 C18 C13 97.8(5)
C24 C22 C18 C13 -137.6(5)
N2 C13 C14 C15 175.3(4)
C18 C13 C14 C15 -0.3(7)
N2 C13 C14 C19 -2.7(7)
C18 C13 C14 C19 -178.3(4)
C20 C19 C14 C15 47.7(7)
C21 C19 C14 C15 -76.8(6)
C20 C19 C14 C13 -134.4(5)
C21 C19 C14 C13 101.2(5)
C9 C10 C11 C12 -0.9(9)
C7 C12 C11 C10 1.6(9)
C5 C4 C3 C2 0.2(9)
C1 C2 C3 C4 -0.5(9)
C13 C14 C15 C16 0.0(8)
C19 C14 C15 C16 178.0(5)
C30 C25 C26 C27 0.5(8)
C34 C25 C26 C27 179.5(6)
C14 C15 C16 C17 0.3(9)
C18 C17 C16 C15 -0.2(9)
C25 C26 C27 C28 0.7(10)
C29 C28 C27 C26 -0.3(9)
C4S O1S C1S C2S -24.1(15)
O1S C1S C2S C3S 27.6(16)
C1S C2S C3S C4S -18.2(15)
C1S O1S C4S C3S 10.9(15)
C2S C3S C4S O1S 5.7(15)
C8S O2S C5S C6S -53(3)
O2S C5S C6S C7S 28(3)
C5S C6S C7S C8S 5(4)
C5S O2S C8S C7S 55(2)
C6S C7S C8S O2S -37(3)
O2 C58 C59A C60A -43.4(18)
C61A C60A C59A C58 40(2)
C58 O2 C61A C60A -4(2)
Na O2 C61A C60A -154.2(16)
C59A C60A C61A O2 -23(3)
C53 O3 C50A C51A -23(2)
Na O3 C50A C51A 159.1(17)
C53 C52 C51A C50A -28(3)
O3 C50A C51A C52 31(3)
